data_7158355
loop_
_publ_author_name
'Efremova, Mariia M.'
'Makarova, Anastasia A.'
'Novikov, Alexander S.'
'Kryukova, Mariya A.'
'Kuznetsov, Mikhail A.'
'Molchanov, Alexander P.'

_publ_section_title
;
 Regio- and stereoselective (3 + 2)-cycloaddition reactions of nitrones
 with cyclic allenes.
;
_journal_issue 44
_journal_name_full 'Organic &amp; biomolecular chemistry'
_journal_page_first 9773
_journal_page_last 9784
_journal_paper_doi 10.1039/d1ob01584b
_journal_volume 19
_journal_year 2021
_chemical_formula_moiety 'C20 H25 N O5'
_chemical_formula_sum 'C20 H25 N O5'
_chemical_formula_weight 359.43
_space_group_crystal_system monoclinic
_space_group_IT_number 14
_space_group_name_Hall '-P 2ybc'
_space_group_name_H-M_alt 'P 1 21/c 1'
_symmetry_Int_Tables_number 14
_atom_sites_solution_primary dual
_audit_creation_date 2021-05-19
_audit_creation_method
;
Olex2 1.2
(compiled 2018.05.29 svn.r3508 for OlexSys, GUI svn.r5506)
;
_audit_update_record
;
2021-05-21 deposited with the CCDC.	2021-10-26 downloaded from the CCDC.
;
_cell_angle_alpha 90
_cell_angle_beta 106.000(2)
_cell_angle_gamma 90
_cell_formula_units_Z 4
_cell_length_a 13.5595(2)
_cell_length_b 7.54710(10)
_cell_length_c 18.0224(3)
_cell_measurement_reflns_used 5210
_cell_measurement_temperature 100.01(10)
_cell_measurement_theta_max 70.0770
_cell_measurement_theta_min 3.3900
_cell_volume 1772.87(5)
_computing_cell_refinement 'CrysAlisPro 1.171.40.71a (Rigaku OD, 2020)'
_computing_data_collection 'CrysAlisPro 1.171.40.71a (Rigaku OD, 2020)'
_computing_data_reduction 'CrysAlisPro 1.171.40.71a (Rigaku OD, 2020)'
_computing_molecular_graphics 'Olex2 (Dolomanov et al., 2009)'
_computing_publication_material 'Olex2 (Dolomanov et al., 2009)'
_computing_structure_refinement 'olex2.refine (Bourhis et al., 2015)'
_computing_structure_solution 'ShelXT (Sheldrick, 2015)'
_diffrn_ambient_environment N~2~
_diffrn_ambient_temperature 100.01(10)
_diffrn_detector 'Hybrid Pixel Array Detector'
_diffrn_detector_area_resol_mean 10.0000
_diffrn_detector_type HyPix3000
_diffrn_measured_fraction_theta_full 0.9982
_diffrn_measured_fraction_theta_max 0.9982
_diffrn_measurement_details
;
List of Runs (angles in degrees, time in seconds):

  # Type    Start    End  Width  t~exp~   \w     \q     \k     \f   Frames
#--------------------------------------------------------------------------
  1  \w    -50.00 -18.00   0.50    0.21    --  -38.82 137.00 166.00   64
  2  \w    -88.00 -62.00   0.50    0.21    --  -38.82 137.00 166.00   52
  3  \w     25.00  63.00   0.50    0.21    --   38.82-137.00 102.00   76
  4  \w     72.00 119.00   0.50    0.83    --  100.00-137.00 102.00   94
  5  \w     93.00 119.00   0.50    0.83    --  100.00 137.00 166.00   52
  6  \w     83.00 109.00   0.50    0.83    --  100.00-132.00 -79.00   52
  7  \w     36.00  62.00   0.50    0.83    --  100.00-137.00 102.00   52
  8  \w     90.00 140.00   0.50    0.83    --  100.00 132.00 -10.00  100
  9  \w    -71.00 -45.00   0.50    0.21    --  -38.82 132.00 -10.00   52
 10  \w    -42.00   6.00   0.50    0.21    --  -38.82 104.00 -30.00   96
 11  \w    -52.00  27.00   0.50    0.21    --  -38.82  43.00   0.00  158
 12  \w     27.00  75.00   0.50    0.21    --   38.82-104.00 -60.00   96
 13  \w     71.00 106.00   0.50    0.21    --   38.82  21.00 120.00   70
 14  \w     51.00 100.00   0.50    0.21    --   38.82  54.00-150.00   98
 15  \w     26.00  64.00   0.50    0.21    --   38.82  43.00  90.00   76
 16  \w     -4.00  23.00   0.50    0.21    --   38.82-104.00 -60.00   54
 17  \w     19.00 110.00   0.50    0.21    --   38.82  21.00-150.00  182
 18  \w     26.00 103.00   0.50    0.21    --   38.82  54.00  30.00  154
 19  \w     37.00  62.00   0.50    0.21    --   38.82-132.00 -79.00   50
 20  \w     51.00  88.00   0.50    0.21    --   38.82-138.00-180.00   74
 21  \w    121.00 147.00   0.50    0.83    --  100.00  77.00  30.00   52
 22  \w     55.00 105.00   0.50    0.83    --  100.00 -93.00  30.00  100
 23  \w     83.00 118.00   0.50    0.83    --  100.00  77.00  30.00   70
 24  \w    125.00 156.00   0.50    0.83    --  100.00  93.00  90.00   62
 25  \w     40.00  86.00   0.50    0.83    --  100.00-111.00  90.00   92
 26  \w     84.00 146.00   0.50    0.83    --  100.00 111.00  30.00  124
 27  \w     85.00 157.00   0.50    0.83    --  100.00 111.00  60.00  144
 28  \w    118.00 144.00   0.50    0.83    --  100.00  45.00 -60.00   52
 29  \w     84.00 110.00   0.50    0.83    --  100.00  45.00 -60.00   52
 30  \w     79.00 116.00   0.50    0.83    --  100.00-133.00  30.00   74
 31  \w     43.00  69.00   0.50    0.83    --  100.00-133.00  30.00   52
 32  \w     73.00 132.00   0.50    0.83    --  100.00 133.00  90.00  118
 33  \w     72.00 100.00   0.50    0.83    --  100.00  15.00  30.00   56
 34  \w    122.00 148.00   0.50    0.83    --  100.00  15.00  30.00   52
 35  \w     84.00 154.00   0.50    0.83    --  100.00 133.00 120.00  140
 36  \w     54.00  98.00   0.50    0.83    --  100.00 -86.00 150.00   88
 37  \w     83.00 108.00   0.50    0.83    --  100.00-111.00 -60.00   50
 38  \w     51.00  76.00   0.50    0.83    --  100.00-111.00  30.00   50
 39  \w     48.00 118.00   0.50    0.83    --  100.00-133.00 -90.00  140
 40  \w     35.00 122.00   0.50    0.83    --  100.00 -61.00-120.00  174
 41  \w     54.00  97.00   0.50    0.83    --  100.00 -93.00 -90.00   86
 42  \w     93.00 155.00   0.50    0.83    --  100.00 111.00-150.00  124
;
_diffrn_measurement_device 'four-circle diffractometer'
_diffrn_measurement_device_type 'SuperNova, Single source at offset/far, HyPix3000'
_diffrn_measurement_method '\w scans'
_diffrn_orient_matrix_type 'CrysAlisPro convention (1999,Acta A55,543-557)'
_diffrn_orient_matrix_UB_11 0.0663382000
_diffrn_orient_matrix_UB_12 -0.1432669000
_diffrn_orient_matrix_UB_13 -0.0237735000
_diffrn_orient_matrix_UB_21 0.0636913000
_diffrn_orient_matrix_UB_22 0.1454288000
_diffrn_orient_matrix_UB_23 -0.0251791000
_diffrn_orient_matrix_UB_31 0.0742656000
_diffrn_orient_matrix_UB_32 0.0031192000
_diffrn_orient_matrix_UB_33 0.0818858000
_diffrn_radiation_monochromator mirror
_diffrn_radiation_probe x-ray
_diffrn_radiation_type 'Cu K\a'
_diffrn_radiation_wavelength 1.54184
_diffrn_reflns_av_R_equivalents 0.0324
_diffrn_reflns_av_unetI/netI 0.0350
_diffrn_reflns_limit_h_max 16
_diffrn_reflns_limit_h_min -16
_diffrn_reflns_limit_k_max 9
_diffrn_reflns_limit_k_min -9
_diffrn_reflns_limit_l_max 22
_diffrn_reflns_limit_l_min -18
_diffrn_reflns_number 10486
_diffrn_reflns_theta_full 70.3352
_diffrn_reflns_theta_max 70.34
_diffrn_reflns_theta_min 3.39
_diffrn_source 'micro-focus sealed X-ray tube'
_diffrn_source_type 'SuperNova (Cu) X-ray Source'
_exptl_absorpt_coefficient_mu 0.791
_exptl_absorpt_correction_T_max 1.00000
_exptl_absorpt_correction_T_min 0.96278
_exptl_absorpt_correction_type multi-scan
_exptl_absorpt_process_details
;
CrysAlisPro 1.171.40.71a (Rigaku Oxford Diffraction, 2020)
Empirical absorption correction using spherical harmonics,
 implemented in SCALE3 ABSPACK scaling algorithm.
;
_exptl_crystal_colour colourless
_exptl_crystal_colour_lustre clear
_exptl_crystal_colour_modifier light
_exptl_crystal_colour_primary colourless
_exptl_crystal_density_diffrn 1.3465
_exptl_crystal_description needle
_exptl_crystal_F_000 770.6136
_exptl_crystal_size_max 0.15
_exptl_crystal_size_mid 0.14
_exptl_crystal_size_min 0.13
_refine_diff_density_max 0.2503
_refine_diff_density_min -0.2486
_refine_diff_density_rms 0.0482
_refine_ls_d_res_high 0.8187
_refine_ls_d_res_low 13.0342
_refine_ls_goodness_of_fit_ref 1.0359
_refine_ls_hydrogen_treatment constr
_refine_ls_matrix_type full
_refine_ls_number_constraints 40
_refine_ls_number_parameters 237
_refine_ls_number_reflns 3378
_refine_ls_number_restraints 0
_refine_ls_restrained_S_all 1.0359
_refine_ls_R_factor_all 0.0420
_refine_ls_R_factor_gt 0.0362
_refine_ls_shift/su_max 0.0000
_refine_ls_shift/su_mean 0.0000
_refine_ls_structure_factor_coef Fsqd
_refine_ls_weighting_details 'w=1/[\s^2^(Fo^2^)+(0.0360P)^2^+0.6958P] where P=(Fo^2^+2Fc^2^)/3'
_refine_ls_weighting_scheme calc
_refine_ls_wR_factor_gt 0.0869
_refine_ls_wR_factor_ref 0.0911
_reflns_Friedel_coverage 0.0
_reflns_limit_h_max 15
_reflns_limit_h_min -16
_reflns_limit_k_max 9
_reflns_limit_k_min 0
_reflns_limit_l_max 22
_reflns_limit_l_min 0
_reflns_number_gt 2954
_reflns_number_total 3378
_reflns_threshold_expression I>=2u(I)
_cod_data_source_file d1ob01584b2.cif
_cod_data_source_block 16022_APM-501
_cod_depositor_comments 'Adding full bibliography for 7158355--7158358.cif.'
_cod_database_code 7158355
_chemical_oxdiff_formula 'C20 H25 N O5 '
_reflns_odcompleteness_completeness 98.63
_reflns_odcompleteness_iscentric 1
_reflns_odcompleteness_theta 70.93
_olex2_refinement_description
;
1. Fixed Uiso
 At 1.2 times of:
  All C(H) groups, All C(H,H) groups, All N(H) groups
 At 1.5 times of:
  All C(H,H,H) groups
2.a Riding coordinates:
 N1(H1)
2.b Ternary CH refined with riding coordinates:
 C2(H2), C9(H9)
2.c Secondary CH2 refined with riding coordinates:
 C3(H3a,H3b), C4(H4a,H4b), C7(H7a,H7b), C8(H8a,H8b), C5(H5a,H5b), C6(H6a,H6b)
2.d Aromatic/amide H refined with riding coordinates:
 C15(H15), C16(H16), C14(H14), C13(H13)
2.e Idealised Me refined as rotating group:
 C20(H20a,H20b,H20c), C18(H18a,H18b,H18c)
;
_olex2_submission_special_instructions 'No special instructions were received'
_oxdiff_exptl_absorpt_empirical_details
;
Empirical correction (ABSPACK) includes:
- Absorption correction using spherical harmonics
- Frame scaling
;
_oxdiff_exptl_absorpt_empirical_full_max 1.179
_oxdiff_exptl_absorpt_empirical_full_min 0.879

loop_
_space_group_symop_id
_space_group_symop_operation_xyz
1 x,y,z
2 -x,y+1/2,-z+1/2
3 -x,-y,-z
4 x,-y-1/2,z-1/2

loop_
_atom_site_label
_atom_site_type_symbol
_atom_site_fract_x
_atom_site_fract_y
_atom_site_fract_z
_atom_site_U_iso_or_equiv
_atom_site_adp_type
_atom_site_occupancy
_atom_site_refinement_flags_posn
O5 O 0.67810(7) 0.70415(13) 0.30843(5) 0.0192(2) Uani 1.000000 .
O2 O 0.92389(7) 0.26446(13) 0.51512(6) 0.0218(2) Uani 1.000000 .
O4 O 0.89592(7) 0.50864(14) 0.34114(6) 0.0246(2) Uani 1.000000 .
O1 O 0.76074(7) 0.22746(14) 0.51944(6) 0.0263(2) Uani 1.000000 .
O3 O 0.82126(8) 0.24282(14) 0.34284(6) 0.0263(2) Uani 1.000000 .
N1 N 0.84885(8) 0.61547(14) 0.47063(6) 0.0154(2) Uani 1.000000 .
H1 H 0.91467(8) 0.60759(14) 0.48371(6) 0.0185(3) Uiso 1.000000 R
C11 C 0.81197(10) 0.68684(17) 0.53176(7) 0.0153(3) Uani 1.000000 .
C2 C 0.68263(9) 0.48720(17) 0.40616(7) 0.0145(3) Uani 1.000000 .
H2 H 0.65687(9) 0.48978(17) 0.45189(7) 0.0174(3) Uiso 1.000000 R
C12 C 0.72158(10) 0.78798(17) 0.51263(7) 0.0148(3) Uani 1.000000 .
C10 C 0.67680(9) 0.67628(17) 0.37468(7) 0.0144(3) Uani 1.000000 .
C9 C 0.66731(9) 0.82627(17) 0.42813(7) 0.0151(3) Uani 1.000000 .
H9 H 0.70105(9) 0.92978(17) 0.41316(7) 0.0181(3) Uiso 1.000000 R
C3 C 0.61678(10) 0.35450(17) 0.34920(7) 0.0171(3) Uani 1.000000 .
H3a H 0.62445(10) 0.37683(17) 0.29808(7) 0.0205(3) Uiso 1.000000 R
H3b H 0.64128(10) 0.23545(17) 0.36415(7) 0.0205(3) Uiso 1.000000 R
C15 C 0.83479(11) 0.74367(19) 0.66722(8) 0.0206(3) Uani 1.000000 .
H15 H 0.87334(11) 0.73192(19) 0.71835(8) 0.0247(3) Uiso 1.000000 R
C16 C 0.86762(10) 0.66405(18) 0.60871(8) 0.0189(3) Uani 1.000000 .
H16 H 0.92687(10) 0.59539(18) 0.62088(8) 0.0227(3) Uiso 1.000000 R
C4 C 0.50252(10) 0.36623(18) 0.34622(7) 0.0174(3) Uani 1.000000 .
H4a H 0.46755(10) 0.26571(18) 0.31694(7) 0.0209(3) Uiso 1.000000 R
H4b H 0.49676(10) 0.35431(18) 0.39846(7) 0.0209(3) Uiso 1.000000 R
C14 C 0.74458(11) 0.84053(19) 0.64930(8) 0.0204(3) Uani 1.000000 .
H14 H 0.72146(11) 0.89167(19) 0.68837(8) 0.0245(3) Uiso 1.000000 R
C1 C 0.80001(9) 0.45147(17) 0.43428(7) 0.0151(3) Uani 1.000000 .
C7 C 0.48368(10) 0.72976(18) 0.43490(7) 0.0171(3) Uani 1.000000 .
H7a H 0.52761(10) 0.63647(18) 0.46301(7) 0.0206(3) Uiso 1.000000 R
H7b H 0.44869(10) 0.78285(18) 0.46963(7) 0.0206(3) Uiso 1.000000 R
C17 C 0.84534(10) 0.40864(18) 0.36727(7) 0.0177(3) Uani 1.000000 .
C8 C 0.55174(10) 0.87243(17) 0.41189(7) 0.0165(3) Uani 1.000000 .
H8a H 0.54586(10) 0.98099(17) 0.43916(7) 0.0198(3) Uiso 1.000000 R
H8b H 0.52458(10) 0.89609(17) 0.35713(7) 0.0198(3) Uiso 1.000000 R
C19 C 0.82241(10) 0.29876(17) 0.49309(7) 0.0166(3) Uani 1.000000 .
C13 C 0.68884(10) 0.86086(18) 0.57263(7) 0.0178(3) Uani 1.000000 .
H13 H 0.62794(10) 0.92499(18) 0.56110(7) 0.0213(3) Uiso 1.000000 R
C5 C 0.44507(10) 0.53658(18) 0.31087(7) 0.0179(3) Uani 1.000000 .
H5a H 0.49142(10) 0.61000(18) 0.29171(7) 0.0215(3) Uiso 1.000000 R
H5b H 0.38837(10) 0.50378(18) 0.26707(7) 0.0215(3) Uiso 1.000000 R
C6 C 0.40320(10) 0.64641(19) 0.36674(8) 0.0192(3) Uani 1.000000 .
H6a H 0.35892(10) 0.57115(19) 0.38720(8) 0.0231(3) Uiso 1.000000 R
H6b H 0.36102(10) 0.74065(19) 0.33778(8) 0.0231(3) Uiso 1.000000 R
C20 C 0.95707(12) 0.1343(2) 0.57615(9) 0.0286(3) Uani 1.000000 .
H20a H 0.9233(7) 0.0236(5) 0.5597(3) 0.0429(5) Uiso 1.000000 GR
H20b H 1.02997(18) 0.1184(12) 0.5876(5) 0.0429(5) Uiso 1.000000 GR
H20c H 0.9399(8) 0.1748(8) 0.6215(2) 0.0429(5) Uiso 1.000000 GR
C18 C 0.85567(12) 0.1868(3) 0.27744(10) 0.0362(4) Uani 1.000000 .
H18a H 0.8372(9) 0.2747(9) 0.2375(3) 0.0542(6) Uiso 1.000000 GR
H18b H 0.92885(17) 0.1724(18) 0.2931(2) 0.0542(6) Uiso 1.000000 GR
H18c H 0.8238(8) 0.0761(9) 0.2583(5) 0.0542(6) Uiso 1.000000 GR

loop_
_atom_site_aniso_label
_atom_site_aniso_U_11
_atom_site_aniso_U_22
_atom_site_aniso_U_33
_atom_site_aniso_U_12
_atom_site_aniso_U_13
_atom_site_aniso_U_23
O5 0.0215(5) 0.0217(5) 0.0155(4) 0.0026(4) 0.0072(3) 0.0017(4)
O2 0.0176(5) 0.0189(5) 0.0276(5) 0.0021(4) 0.0040(4) 0.0075(4)
O4 0.0251(5) 0.0276(5) 0.0247(5) 0.0045(4) 0.0128(4) 0.0038(4)
O1 0.0223(5) 0.0214(5) 0.0363(6) 0.0001(4) 0.0102(4) 0.0106(4)
O3 0.0245(5) 0.0241(5) 0.0321(6) 0.0005(4) 0.0110(4) -0.0137(4)
N1 0.0142(5) 0.0133(5) 0.0192(5) -0.0006(4) 0.0054(4) -0.0017(4)
C11 0.0183(6) 0.0101(6) 0.0181(6) -0.0032(5) 0.0060(5) -0.0010(5)
C2 0.0154(6) 0.0128(6) 0.0159(6) 0.0010(5) 0.0053(5) -0.0011(5)
C12 0.0177(6) 0.0105(6) 0.0168(6) -0.0031(5) 0.0058(5) -0.0005(5)
C10 0.0117(6) 0.0157(6) 0.0157(6) 0.0011(5) 0.0036(4) 0.0006(5)
C9 0.0174(6) 0.0120(6) 0.0168(6) 0.0006(5) 0.0062(5) 0.0009(5)
C3 0.0188(6) 0.0139(6) 0.0185(6) 0.0001(5) 0.0051(5) -0.0025(5)
C15 0.0255(7) 0.0186(7) 0.0159(6) -0.0041(5) 0.0027(5) 0.0002(5)
C16 0.0188(6) 0.0157(6) 0.0206(6) -0.0011(5) 0.0026(5) 0.0017(5)
C4 0.0185(6) 0.0161(6) 0.0174(6) -0.0016(5) 0.0044(5) -0.0026(5)
C14 0.0260(7) 0.0186(7) 0.0189(6) -0.0044(6) 0.0100(5) -0.0032(5)
C1 0.0163(6) 0.0121(6) 0.0172(6) 0.0004(5) 0.0052(5) -0.0007(5)
C7 0.0185(6) 0.0166(6) 0.0175(6) 0.0040(5) 0.0070(5) -0.0003(5)
C17 0.0155(6) 0.0188(6) 0.0178(6) 0.0047(5) 0.0027(5) -0.0010(5)
C8 0.0187(6) 0.0140(6) 0.0168(6) 0.0030(5) 0.0046(5) -0.0006(5)
C19 0.0180(6) 0.0117(6) 0.0195(6) 0.0005(5) 0.0042(5) -0.0019(5)
C13 0.0193(6) 0.0139(6) 0.0212(6) -0.0016(5) 0.0076(5) -0.0013(5)
C5 0.0168(6) 0.0187(6) 0.0173(6) -0.0003(5) 0.0029(5) -0.0014(5)
C6 0.0167(6) 0.0196(7) 0.0214(6) 0.0020(5) 0.0052(5) -0.0003(5)
C20 0.0263(7) 0.0213(7) 0.0345(8) 0.0029(6) 0.0018(6) 0.0137(6)
C18 0.0267(8) 0.0473(10) 0.0339(8) 0.0063(7) 0.0074(6) -0.0227(8)

loop_
_atom_type_symbol
_atom_type_scat_dispersion_real
_atom_type_scat_dispersion_imag
_atom_type_scat_Cromer_Mann_a1
_atom_type_scat_Cromer_Mann_a2
_atom_type_scat_Cromer_Mann_a3
_atom_type_scat_Cromer_Mann_a4
_atom_type_scat_Cromer_Mann_b1
_atom_type_scat_Cromer_Mann_b2
_atom_type_scat_Cromer_Mann_b3
_atom_type_scat_Cromer_Mann_b4
_atom_type_scat_Cromer_Mann_c
_atom_type_scat_source
_atom_type_scat_dispersion_source
H 0.00000 0.00000 0.49300 0.32291 0.14019 0.04081 10.51090 26.12570 3.14236 57.79970 0.0030380000826 'International Tables Volume C Table 6.1.1.4 (pp. 500-502)' 'Henke, Gullikson and Davis, At. Data and Nucl. Data Tables, 1993, 54, 2'
C 0.01920 0.00962 2.31000 1.02000 1.58860 0.86500 20.84390 10.20750 0.56870 51.65120 0.215599998832 'International Tables Volume C Table 6.1.1.4 (pp. 500-502)' 'Henke, Gullikson and Davis, At. Data and Nucl. Data Tables, 1993, 54, 2'
O 0.05239 0.03377 3.04850 2.28680 1.54630 0.86700 13.27710 5.70110 0.32390 32.90890 0.250800013542 'International Tables Volume C Table 6.1.1.4 (pp. 500-502)' 'Henke, Gullikson and Davis, At. Data and Nucl. Data Tables, 1993, 54, 2'
N 0.03256 0.01839 12.21260 3.13220 2.01250 1.16630 0.00570 9.89330 28.99750 0.58260 -11.5290002823 'International Tables Volume C Table 6.1.1.4 (pp. 500-502)' 'Henke, Gullikson and Davis, At. Data and Nucl. Data Tables, 1993, 54, 2'

loop_
_geom_angle_atom_site_label_1
_geom_angle_atom_site_label_2
_geom_angle_atom_site_label_3
_geom_angle
_geom_angle_site_symmetry_1
_geom_angle_site_symmetry_3
_geom_angle_publ_flag
C20 O2 C19 115.56(11) . . ?
C18 O3 C17 115.97(13) . . ?
C11 N1 H1 111.8 . . ?
C1 N1 H1 111.71(6) . . ?
C1 N1 C11 116.67(10) . . ?
C12 C11 N1 118.75(11) . . ?
C16 C11 N1 120.64(12) . . ?
C16 C11 C12 120.52(12) . . ?
C10 C2 H2 107.42(7) . . ?
C3 C2 H2 107.42(7) . . ?
C3 C2 C10 113.59(10) . . ?
C1 C2 H2 107.42(6) . . ?
C1 C2 C10 103.08(10) . . ?
C1 C2 C3 117.39(10) . . ?
C9 C12 C11 119.77(11) . . ?
C13 C12 C11 117.92(12) . . ?
C13 C12 C9 122.14(12) . . ?
C2 C10 O5 120.78(11) . . ?
C9 C10 O5 121.43(12) . . ?
C9 C10 C2 117.78(10) . . ?
C10 C9 C12 113.03(10) . . ?
H9 C9 C12 107.02(7) . . ?
H9 C9 C10 107.02(7) . . ?
C8 C9 C12 114.52(10) . . ?
C8 C9 C10 107.82(10) . . ?
C8 C9 H9 107.02(7) . . ?
H3a C3 C2 109.12(7) . . ?
H3b C3 C2 109.12(7) . . ?
H3b C3 H3a 107.9 . . ?
C4 C3 C2 112.40(10) . . ?
C4 C3 H3a 109.12(7) . . ?
C4 C3 H3b 109.12(7) . . ?
C16 C15 H15 120.05(8) . . ?
C14 C15 H15 120.05(8) . . ?
C14 C15 C16 119.91(12) . . ?
C15 C16 C11 120.17(13) . . ?
H16 C16 C11 119.91(8) . . ?
H16 C16 C15 119.91(8) . . ?
H4a C4 C3 108.10(7) . . ?
H4b C4 C3 108.10(7) . . ?
H4b C4 H4a 107.3 . . ?
C5 C4 C3 116.77(11) . . ?
C5 C4 H4a 108.10(7) . . ?
C5 C4 H4b 108.10(7) . . ?
H14 C14 C15 120.20(8) . . ?
C13 C14 C15 119.60(13) . . ?
C13 C14 H14 120.20(8) . . ?
C2 C1 N1 107.11(10) . . ?
C17 C1 N1 107.42(10) . . ?
C17 C1 C2 112.12(10) . . ?
C19 C1 N1 110.16(10) . . ?
C19 C1 C2 110.15(10) . . ?
C19 C1 C17 109.81(10) . . ?
H7b C7 H7a 107.6 . . ?
C8 C7 H7a 108.62(7) . . ?
C8 C7 H7b 108.62(7) . . ?
C6 C7 H7a 108.62(7) . . ?
C6 C7 H7b 108.62(7) . . ?
C6 C7 C8 114.56(11) . . ?
O3 C17 O4 125.00(13) . . ?
C1 C17 O4 124.98(12) . . ?
C1 C17 O3 110.02(11) . . ?
C7 C8 C9 116.04(10) . . ?
H8a C8 C9 108.28(7) . . ?
H8a C8 C7 108.28(7) . . ?
H8b C8 C9 108.28(7) . . ?
H8b C8 C7 108.28(7) . . ?
H8b C8 H8a 107.4 . . ?
O1 C19 O2 124.39(12) . . ?
C1 C19 O2 109.79(11) . . ?
C1 C19 O1 125.67(12) . . ?
C14 C13 C12 121.82(13) . . ?
H13 C13 C12 119.09(8) . . ?
H13 C13 C14 119.09(8) . . ?
H5a C5 C4 108.62(7) . . ?
H5b C5 C4 108.62(7) . . ?
H5b C5 H5a 107.6 . . ?
C6 C5 C4 114.55(11) . . ?
C6 C5 H5a 108.62(7) . . ?
C6 C5 H5b 108.62(7) . . ?
C5 C6 C7 115.97(11) . . ?
H6a C6 C7 108.29(7) . . ?
H6a C6 C5 108.29(7) . . ?
H6b C6 C7 108.29(7) . . ?
H6b C6 C5 108.29(7) . . ?
H6b C6 H6a 107.4 . . ?
H20a C20 O2 109.5 . . ?
H20b C20 O2 109.5 . . ?
H20b C20 H20a 109.5 . . ?
H20c C20 O2 109.5 . . ?
H20c C20 H20a 109.5 . . ?
H20c C20 H20b 109.5 . . ?
H18a C18 O3 109.5 . . ?
H18b C18 O3 109.5 . . ?
H18b C18 H18a 109.5 . . ?
H18c C18 O3 109.5 . . ?
H18c C18 H18a 109.5 . . ?
H18c C18 H18b 109.5 . . ?

loop_
_geom_bond_atom_site_label_1
_geom_bond_atom_site_label_2
_geom_bond_distance
_geom_bond_site_symmetry_2
_geom_bond_publ_flag
O5 C10 1.2174(16) . ?
O2 C19 1.3479(16) . ?
O2 C20 1.4506(16) . ?
O4 C17 1.2000(17) . ?
O1 C19 1.1972(17) . ?
O3 C17 1.3370(17) . ?
O3 C18 1.4452(18) . ?
N1 H1 0.8600 . ?
N1 C11 1.4345(17) . ?
N1 C1 1.4699(16) . ?
C11 C12 1.4038(19) . ?
C11 C16 1.3947(18) . ?
C2 H2 0.9800 . ?
C2 C10 1.5296(17) . ?
C2 C3 1.5326(17) . ?
C2 C1 1.5550(17) . ?
C12 C9 1.5252(17) . ?
C12 C13 1.3906(18) . ?
C10 C9 1.5147(17) . ?
C9 H9 0.9800 . ?
C9 C8 1.5525(17) . ?
C3 H3a 0.9700 . ?
C3 H3b 0.9700 . ?
C3 C4 1.5379(18) . ?
C15 H15 0.9300 . ?
C15 C16 1.389(2) . ?
C15 C14 1.385(2) . ?
C16 H16 0.9300 . ?
C4 H4a 0.9700 . ?
C4 H4b 0.9700 . ?
C4 C5 1.5467(18) . ?
C14 H14 0.9300 . ?
C14 C13 1.3886(19) . ?
C1 C17 1.5330(17) . ?
C1 C19 1.5383(18) . ?
C7 H7a 0.9700 . ?
C7 H7b 0.9700 . ?
C7 C8 1.5473(18) . ?
C7 C6 1.5351(18) . ?
C8 H8a 0.9700 . ?
C8 H8b 0.9700 . ?
C13 H13 0.9300 . ?
C5 H5a 0.9700 . ?
C5 H5b 0.9700 . ?
C5 C6 1.5293(18) . ?
C6 H6a 0.9700 . ?
C6 H6b 0.9700 . ?
C20 H20a 0.9600 . ?
C20 H20b 0.9600 . ?
C20 H20c 0.9600 . ?
C18 H18a 0.9600 . ?
C18 H18b 0.9600 . ?
C18 H18c 0.9600 . ?
